data_1534664
loop_
_publ_author_name
'Gorlov, M.'
'Fischer, A.'
'Kloo, L.'

_publ_section_title
;
 Synthesis and crystal structures of new palladium(II) - gallium(III)
 complexes with bridging halogenide ligands
;
_journal_name_full 'Zeitschrift fuer Anorganische und Allgemeine Chemie'
_journal_page_first 324
_journal_page_last 326
_journal_volume 630
_journal_year 2004
_chemical_formula_sum 'Br8 Ga2 Pd'
_chemical_name_systematic 'Pd (Ga Br4)2'
_space_group_IT_number 12
_symmetry_space_group_name_Hall '-C 2y'
_symmetry_space_group_name_H-M 'C 1 2/m 1'
_cell_angle_alpha 90
_cell_angle_beta 94.47
_cell_angle_gamma 90
_cell_formula_units_Z 2
_cell_length_a 12.67
_cell_length_b 8.076
_cell_length_c 7.215
_cell_volume 736.014
_citation_journal_id_ASTM ZAACAB
_cod_data_source_file Gorlov_ZAACAB_2004_1091.cif
_cod_data_source_block Br8Ga2Pd1
_cod_original_cell_volume 736.0143
_cod_original_formula_sum 'Br8 Ga2 Pd1'
_cod_database_code 1534664

loop_
_symmetry_equiv_pos_as_xyz
x,y,z
-x,y,-z
-x,-y,-z
x,-y,z
x+1/2,y+1/2,z
-x+1/2,y+1/2,-z
-x+1/2,-y+1/2,-z
x+1/2,-y+1/2,z

loop_
_atom_site_label
_atom_site_type_symbol
_atom_site_fract_x
_atom_site_fract_y
_atom_site_fract_z
_atom_site_occupancy
_atom_site_U_iso_or_equiv
Br1 Br-1 0.11551 0.21362 0.15066 1 0.0
Br3 Br-1 0.38762 0 0.2957 1 0.0
Pd1 Pd+2 0 0 0 1 0.0
Br2 Br-1 0.166 0 0.6329 1 0.0
Ga1 Ga+3 0.21083 0 0.3319 1 0.0
